data_7055876
loop_
_publ_author_name
'Li, Wei'
'Bai, Sheng-Di'
'Su, Feng'
'Yuan, Shi-Fang'
'Duan, Xin-E'
'Liu, Dian-Sheng'

_publ_section_title
;
 Zirconium complexes based on an ethylene linked amidinate--amido ligand:
 synthesis, characterization and ethylene polymerization
;
_journal_issue 2
_journal_name_full 'New J. Chem.'
_journal_page_first 661
_journal_paper_doi 10.1039/C6NJ02537D
_journal_volume 41
_journal_year 2017
_chemical_formula_sum 'C40 H56 Cl14 N6 Si2 Zr2'
_chemical_formula_weight 1355.83
_chemical_name_systematic
; 
 ? 
;
_space_group_IT_number 14
_symmetry_cell_setting monoclinic
_symmetry_space_group_name_Hall '-P 2yn'
_symmetry_space_group_name_H-M 'P 1 21/n 1'
_atom_sites_solution_hydrogens geom
_atom_sites_solution_primary direct
_atom_sites_solution_secondary difmap
_audit_creation_method SHELXL-97
_audit_update_record
;
2016-07-23 deposited with the CCDC.
2016-11-24 downloaded from the CCDC.
;
_cell_angle_alpha 90.00
_cell_angle_beta 96.5830(10)
_cell_angle_gamma 90.00
_cell_formula_units_Z 2
_cell_length_a 11.4347(4)
_cell_length_b 14.9823(5)
_cell_length_c 16.8734(6)
_cell_measurement_reflns_used 9473
_cell_measurement_temperature 200(2)
_cell_measurement_theta_max 28.286
_cell_measurement_theta_min 2.786
_cell_volume 2871.66(17)
_computing_cell_refinement SMART
_computing_data_collection 'SMART, (Bruker, 2000)'
_computing_data_reduction 'SAINT (Bruker, 2000)'
_computing_molecular_graphics SHELXTL
_computing_publication_material SHELXTL
_computing_structure_refinement 'SHELXL-97 (Sheldrick, 1997)'
_computing_structure_solution 'SHELXS-97 (Sheldrick, 1990)'
_diffrn_ambient_temperature 200(2)
_diffrn_measured_fraction_theta_full 0.994
_diffrn_measured_fraction_theta_max 0.994
_diffrn_measurement_device_type 'Bruker Smart Aepex CCD'
_diffrn_measurement_method 'phi and omega scans'
_diffrn_radiation_monochromator graphite
_diffrn_radiation_source 'fine-focus sealed tube'
_diffrn_radiation_type MoK\a
_diffrn_radiation_wavelength 0.71073
_diffrn_reflns_av_R_equivalents 0.0220
_diffrn_reflns_av_sigmaI/netI 0.0181
_diffrn_reflns_limit_h_max 13
_diffrn_reflns_limit_h_min -13
_diffrn_reflns_limit_k_max 16
_diffrn_reflns_limit_k_min -18
_diffrn_reflns_limit_l_max 20
_diffrn_reflns_limit_l_min -20
_diffrn_reflns_number 21768
_diffrn_reflns_theta_full 25.50
_diffrn_reflns_theta_max 25.50
_diffrn_reflns_theta_min 2.78
_exptl_absorpt_coefficient_mu 1.091
_exptl_absorpt_correction_T_max 0.8535
_exptl_absorpt_correction_T_min 0.8113
_exptl_absorpt_correction_type multi-scan
_exptl_absorpt_process_details 'SADABS; Bruker, 2000'
_exptl_crystal_colour yellow
_exptl_crystal_density_diffrn 1.568
_exptl_crystal_density_method 'not measured'
_exptl_crystal_description block
_exptl_crystal_F_000 1368
_exptl_crystal_size_max 0.20
_exptl_crystal_size_mid 0.20
_exptl_crystal_size_min 0.15
_refine_diff_density_max 1.115
_refine_diff_density_min -1.162
_refine_diff_density_rms 0.080
_refine_ls_extinction_method none
_refine_ls_goodness_of_fit_ref 1.044
_refine_ls_hydrogen_treatment mixed
_refine_ls_matrix_type full
_refine_ls_number_parameters 296
_refine_ls_number_reflns 5319
_refine_ls_number_restraints 0
_refine_ls_restrained_S_all 1.044
_refine_ls_R_factor_all 0.0422
_refine_ls_R_factor_gt 0.0382
_refine_ls_shift/su_max 0.001
_refine_ls_shift/su_mean 0.000
_refine_ls_structure_factor_coef Fsqd
_refine_ls_weighting_details 'calc w=1/[\s^2^(Fo^2^)+(0.0411P)^2^+7.4510P] where P=(Fo^2^+2Fc^2^)/3'
_refine_ls_weighting_scheme calc
_refine_ls_wR_factor_gt 0.0935
_refine_ls_wR_factor_ref 0.0978
_reflns_number_gt 4871
_reflns_number_total 5319
_reflns_threshold_expression >2sigma(I)
_cod_data_source_file c6nj02537d2.cif
_cod_data_source_block lw160707
_cod_depositor_comments
;
The following automatic conversions were performed:

'_symmetry_cell_setting' value 'Monoclinic' changed to 'monoclinic'
according to
/usr/data/users/saulius/crontab/automatic-downloads/rss-feeds/RSC/lib/dictionaries/cif_core.dic
dictionary named 'cif_core.dic' version 2.4.2 from 2011-04-26.

Automatic conversion script
Id: cif_fix_values 4268 2015-11-12 08:31:59Z antanas 

 Adding full bibliography for 7055872--7055876.cif.
;
_cod_original_sg_symbol_H-M P2(1)/n
_cod_database_code 7055876

loop_
_symmetry_equiv_pos_as_xyz
'x, y, z'
'-x+1/2, y+1/2, -z+1/2'
'-x, -y, -z'
'x-1/2, -y-1/2, z-1/2'

loop_
_atom_site_label
_atom_site_type_symbol
_atom_site_fract_x
_atom_site_fract_y
_atom_site_fract_z
_atom_site_U_iso_or_equiv
_atom_site_adp_type
_atom_site_occupancy
_atom_site_symmetry_multiplicity
_atom_site_calc_flag
_atom_site_refinement_flags
Zr1 Zr 0.56267(2) -0.051057(17) 1.081593(15) 0.01684(10) Uani 1 1 d .
Si1 Si 0.87523(7) 0.15408(6) 0.89843(5) 0.0274(2) Uani 1 1 d .
Cl1 Cl 0.74692(6) -0.02098(5) 1.16438(5) 0.03096(18) Uani 1 1 d .
Cl2 Cl 0.48386(7) -0.15700(5) 1.17358(5) 0.02982(18) Uani 1 1 d .
Cl3 Cl 0.64760(6) -0.17816(5) 1.01484(5) 0.02818(17) Uani 1 1 d .
N1 N 0.5480(2) -0.05407(17) 0.84719(15) 0.0214(5) Uani 1 1 d .
N2 N 0.7644(2) 0.08098(16) 0.93491(14) 0.0209(5) Uani 1 1 d .
N3 N 0.5977(2) 0.04945(15) 0.99871(14) 0.0172(5) Uani 1 1 d .
C1 C 0.4802(3) -0.0930(2) 0.77703(18) 0.0248(6) Uani 1 1 d .
C2 C 0.4341(3) -0.1776(2) 0.7819(2) 0.0322(7) Uani 1 1 d .
H2 H 0.4478 -0.2107 0.8301 0.039 Uiso 1 1 calc R
C3 C 0.3669(3) -0.2142(3) 0.7153(2) 0.0406(9) Uani 1 1 d .
H3 H 0.3340 -0.2721 0.7184 0.049 Uiso 1 1 calc R
C4 C 0.3484(3) -0.1667(3) 0.6458(2) 0.0465(10) Uani 1 1 d .
H4 H 0.3029 -0.1919 0.6007 0.056 Uiso 1 1 calc R
C5 C 0.3958(4) -0.0820(3) 0.6409(2) 0.0443(9) Uani 1 1 d .
H5 H 0.3829 -0.0494 0.5924 0.053 Uiso 1 1 calc R
C6 C 0.4622(3) -0.0446(2) 0.7067(2) 0.0345(8) Uani 1 1 d .
H6 H 0.4949 0.0134 0.7035 0.041 Uiso 1 1 calc R
C7 C 0.6689(3) -0.0281(2) 0.82817(18) 0.0261(6) Uani 1 1 d .
H7A H 0.6618 0.0264 0.7947 0.031 Uiso 1 1 calc R
H7B H 0.6994 -0.0763 0.7961 0.031 Uiso 1 1 calc R
C8 C 0.7588(2) -0.0105(2) 0.90054(18) 0.0232(6) Uani 1 1 d .
H8A H 0.7426 -0.0526 0.9432 0.028 Uiso 1 1 calc R
H8B H 0.8377 -0.0253 0.8855 0.028 Uiso 1 1 calc R
C9 C 0.6895(2) 0.10116(19) 0.98690(17) 0.0193(6) Uani 1 1 d .
C10 C 0.7119(3) 0.1846(2) 1.03498(18) 0.0237(6) Uani 1 1 d .
C11 C 0.8105(3) 0.1892(2) 1.09167(19) 0.0298(7) Uani 1 1 d .
H11 H 0.8626 0.1397 1.0996 0.036 Uiso 1 1 calc R
C12 C 0.8324(4) 0.2663(3) 1.1365(2) 0.0422(9) Uani 1 1 d .
H12 H 0.8992 0.2694 1.1755 0.051 Uiso 1 1 calc R
C13 C 0.7576(4) 0.3384(2) 1.1246(2) 0.0474(10) Uani 1 1 d .
H13 H 0.7729 0.3911 1.1553 0.057 Uiso 1 1 calc R
C14 C 0.6601(4) 0.3342(2) 1.0679(2) 0.0438(9) Uani 1 1 d .
H14 H 0.6092 0.3842 1.0595 0.053 Uiso 1 1 calc R
C15 C 0.6364(3) 0.2572(2) 1.0231(2) 0.0321(7) Uani 1 1 d .
H15 H 0.5689 0.2542 0.9847 0.039 Uiso 1 1 calc R
C16 C 0.8728(5) 0.1269(3) 0.7908(2) 0.0612(13) Uani 1 1 d .
H16A H 0.8959 0.0645 0.7850 0.092 Uiso 1 1 calc R
H16B H 0.9280 0.1659 0.7670 0.092 Uiso 1 1 calc R
H16C H 0.7932 0.1361 0.7638 0.092 Uiso 1 1 calc R
C17 C 1.0179(3) 0.1239(3) 0.9547(3) 0.0463(10) Uani 1 1 d .
H17A H 1.0182 0.1417 1.0106 0.069 Uiso 1 1 calc R
H17B H 1.0816 0.1548 0.9317 0.069 Uiso 1 1 calc R
H17C H 1.0297 0.0593 0.9517 0.069 Uiso 1 1 calc R
C18 C 0.8398(3) 0.2740(2) 0.9037(3) 0.0428(9) Uani 1 1 d .
H18A H 0.7569 0.2835 0.8836 0.064 Uiso 1 1 calc R
H18B H 0.8898 0.3080 0.8711 0.064 Uiso 1 1 calc R
H18C H 0.8539 0.2942 0.9592 0.064 Uiso 1 1 calc R
C19 C 0.9311(4) 0.1176(3) 0.3083(3) 0.0564(11) Uani 1 1 d .
H19A H 0.9086 0.1803 0.3167 0.068 Uiso 1 1 calc R
H19B H 0.8645 0.0886 0.2754 0.068 Uiso 1 1 calc R
C20 C 0.2573(6) 0.3786(5) 0.0809(3) 0.094(2) Uani 1 1 d .
H20A H 0.3323 0.3726 0.1162 0.113 Uiso 1 1 calc R
H20B H 0.2723 0.3621 0.0262 0.113 Uiso 1 1 calc R
Cl4 Cl 1.05420(12) 0.11666(10) 0.25466(10) 0.0819(4) Uani 1 1 d .
Cl5 Cl 0.95241(18) 0.06381(12) 0.40126(11) 0.1056(6) Uani 1 1 d .
Cl6 Cl 0.2120(2) 0.48614(17) 0.08136(14) 0.1335(8) Uani 1 1 d .
Cl7 Cl 0.1532(3) 0.3046(2) 0.1131(2) 0.2073(18) Uani 1 1 d .
H1 H 0.557(3) -0.094(2) 0.881(2) 0.024(9) Uiso 1 1 d .

loop_
_atom_site_aniso_label
_atom_site_aniso_U_11
_atom_site_aniso_U_22
_atom_site_aniso_U_33
_atom_site_aniso_U_23
_atom_site_aniso_U_13
_atom_site_aniso_U_12
Zr1 0.01567(15) 0.01421(15) 0.01945(15) 0.00158(10) -0.00310(10) 0.00044(10)
Si1 0.0221(4) 0.0277(4) 0.0326(5) 0.0026(4) 0.0040(3) -0.0070(3)
Cl1 0.0223(4) 0.0335(4) 0.0338(4) -0.0009(3) -0.0107(3) -0.0013(3)
Cl2 0.0351(4) 0.0240(4) 0.0298(4) 0.0098(3) 0.0016(3) -0.0022(3)
Cl3 0.0278(4) 0.0176(3) 0.0386(4) -0.0013(3) 0.0015(3) 0.0057(3)
N1 0.0202(12) 0.0200(13) 0.0229(13) -0.0015(10) -0.0018(10) 0.0005(10)
N2 0.0171(11) 0.0194(12) 0.0253(12) -0.0003(10) -0.0016(9) -0.0028(9)
N3 0.0165(11) 0.0151(11) 0.0190(11) 0.0003(9) -0.0021(9) 0.0004(9)
C1 0.0201(14) 0.0276(16) 0.0261(15) -0.0105(12) 0.0003(12) 0.0024(12)
C2 0.0304(17) 0.0291(17) 0.0372(18) -0.0105(14) 0.0049(14) -0.0029(14)
C3 0.0309(18) 0.039(2) 0.053(2) -0.0237(17) 0.0085(16) -0.0096(15)
C4 0.038(2) 0.058(3) 0.040(2) -0.0256(19) -0.0078(16) -0.0017(18)
C5 0.049(2) 0.052(2) 0.0290(18) -0.0096(16) -0.0095(16) 0.0059(18)
C6 0.0379(18) 0.0328(18) 0.0306(17) -0.0069(14) -0.0053(14) 0.0019(14)
C7 0.0211(14) 0.0301(16) 0.0274(16) -0.0066(13) 0.0043(12) -0.0024(12)
C8 0.0175(13) 0.0219(15) 0.0300(15) -0.0032(12) 0.0031(12) 0.0011(11)
C9 0.0158(13) 0.0183(13) 0.0221(14) 0.0034(11) -0.0050(11) -0.0003(11)
C10 0.0251(15) 0.0200(14) 0.0260(15) -0.0007(12) 0.0033(12) -0.0085(12)
C11 0.0319(16) 0.0289(16) 0.0276(16) -0.0005(13) -0.0016(13) -0.0099(13)
C12 0.052(2) 0.039(2) 0.0334(18) -0.0077(15) -0.0044(16) -0.0222(18)
C13 0.067(3) 0.0281(19) 0.048(2) -0.0148(16) 0.0077(19) -0.0205(18)
C14 0.053(2) 0.0196(17) 0.060(2) -0.0070(16) 0.0089(19) -0.0028(16)
C15 0.0315(17) 0.0235(16) 0.0405(18) -0.0031(14) 0.0003(14) -0.0055(13)
C16 0.080(3) 0.066(3) 0.042(2) -0.006(2) 0.024(2) -0.037(3)
C17 0.0208(16) 0.050(2) 0.068(3) 0.013(2) 0.0061(17) -0.0034(16)
C18 0.041(2) 0.0289(18) 0.061(2) 0.0120(17) 0.0149(18) -0.0042(15)
C19 0.052(2) 0.046(2) 0.068(3) 0.000(2) -0.008(2) -0.010(2)
C20 0.113(5) 0.117(5) 0.055(3) -0.018(3) 0.017(3) 0.009(4)
Cl4 0.0655(8) 0.0714(9) 0.1103(11) -0.0231(8) 0.0156(8) 0.0191(7)
Cl5 0.1296(15) 0.0787(10) 0.1010(12) 0.0371(9) -0.0194(11) -0.0116(10)
Cl6 0.157(2) 0.1308(18) 0.1083(15) -0.0337(13) -0.0017(14) 0.0377(16)
Cl7 0.191(3) 0.216(3) 0.236(3) -0.133(3) 0.114(3) -0.122(3)

loop_
_atom_type_symbol
_atom_type_description
_atom_type_scat_dispersion_real
_atom_type_scat_dispersion_imag
_atom_type_scat_source
C C 0.0033 0.0016 'International Tables Vol C Tables 4.2.6.8 and 6.1.1.4'
H H 0.0000 0.0000 'International Tables Vol C Tables 4.2.6.8 and 6.1.1.4'
N N 0.0061 0.0033 'International Tables Vol C Tables 4.2.6.8 and 6.1.1.4'
Si Si 0.0817 0.0704 'International Tables Vol C Tables 4.2.6.8 and 6.1.1.4'
Cl Cl 0.1484 0.1585 'International Tables Vol C Tables 4.2.6.8 and 6.1.1.4'
Zr Zr -2.9673 0.5597 'International Tables Vol C Tables 4.2.6.8 and 6.1.1.4'

loop_
_geom_angle_atom_site_label_1
_geom_angle_atom_site_label_2
_geom_angle_atom_site_label_3
_geom_angle
_geom_angle_site_symmetry_1
_geom_angle_site_symmetry_3
N3 Zr1 N3 77.81(9) . 3_657
N3 Zr1 N1 90.82(9) . 3_657
N3 Zr1 N1 81.33(8) 3_657 3_657
N3 Zr1 Cl1 91.75(6) . .
N3 Zr1 Cl1 168.23(6) 3_657 .
N1 Zr1 Cl1 93.55(6) 3_657 .
N3 Zr1 Cl2 169.23(6) . .
N3 Zr1 Cl2 93.27(6) 3_657 .
N1 Zr1 Cl2 81.76(7) 3_657 .
Cl1 Zr1 Cl2 96.48(3) . .
N3 Zr1 Cl3 97.63(6) . .
N3 Zr1 Cl3 94.18(6) 3_657 .
N1 Zr1 Cl3 169.41(6) 3_657 .
Cl1 Zr1 Cl3 92.57(3) . .
Cl2 Zr1 Cl3 88.96(3) . .
N3 Zr1 Zr1 39.20(6) . 3_657
N3 Zr1 Zr1 38.61(6) 3_657 3_657
N1 Zr1 Zr1 84.93(6) 3_657 3_657
Cl1 Zr1 Zr1 130.73(2) . 3_657
Cl2 Zr1 Zr1 131.61(2) . 3_657
Cl3 Zr1 Zr1 97.57(2) . 3_657
N2 Si1 C18 113.66(15) . .
N2 Si1 C17 106.57(15) . .
C18 Si1 C17 113.51(19) . .
N2 Si1 C16 105.29(16) . .
C18 Si1 C16 106.3(2) . .
C17 Si1 C16 111.2(2) . .
C1 N1 C7 110.2(2) . .
C1 N1 Zr1 113.74(17) . 3_657
C7 N1 Zr1 118.82(18) . 3_657
C9 N2 C8 117.7(2) . .
C9 N2 Si1 127.4(2) . .
C8 N2 Si1 114.82(19) . .
C9 N3 Zr1 135.96(18) . .
C9 N3 Zr1 121.77(18) . 3_657
Zr1 N3 Zr1 102.19(9) . 3_657
C2 C1 C6 120.8(3) . .
C2 C1 N1 119.3(3) . .
C6 C1 N1 119.9(3) . .
C1 C2 C3 119.4(3) . .
C4 C3 C2 120.1(4) . .
C3 C4 C5 120.3(3) . .
C4 C5 C6 120.2(4) . .
C1 C6 C5 119.2(3) . .
N1 C7 C8 115.1(2) . .
N2 C8 C7 117.8(2) . .
N2 C9 N3 122.8(3) . .
N2 C9 C10 117.7(2) . .
N3 C9 C10 119.4(3) . .
C15 C10 C11 120.0(3) . .
C15 C10 C9 120.7(3) . .
C11 C10 C9 119.2(3) . .
C12 C11 C10 119.7(3) . .
C13 C12 C11 120.2(3) . .
C12 C13 C14 120.1(3) . .
C13 C14 C15 120.4(4) . .
C14 C15 C10 119.5(3) . .
Cl5 C19 Cl4 114.8(3) . .
Cl6 C20 Cl7 112.4(4) . .

loop_
_geom_bond_atom_site_label_1
_geom_bond_atom_site_label_2
_geom_bond_distance
_geom_bond_site_symmetry_2
Zr1 N3 2.124(2) .
Zr1 N3 2.152(2) 3_657
Zr1 N1 2.424(2) 3_657
Zr1 Cl1 2.4328(7) .
Zr1 Cl2 2.4620(8) .
Zr1 Cl3 2.4676(8) .
Zr1 Zr1 3.3274(5) 3_657
Si1 N2 1.834(3) .
Si1 C18 1.846(4) .
Si1 C17 1.848(4) .
Si1 C16 1.857(4) .
N1 C1 1.460(4) .
N1 C7 1.506(4) .
N1 Zr1 2.424(2) 3_657
N2 C9 1.329(4) .
N2 C8 1.487(4) .
N3 C9 1.338(4) .
N3 Zr1 2.152(2) 3_657
C1 C2 1.380(5) .
C1 C6 1.385(5) .
C2 C3 1.399(5) .
C3 C4 1.367(6) .
C4 C5 1.386(6) .
C5 C6 1.389(5) .
C7 C8 1.526(4) .
C9 C10 1.496(4) .
C10 C15 1.389(5) .
C10 C11 1.394(4) .
C11 C12 1.388(5) .
C12 C13 1.379(6) .
C13 C14 1.384(6) .
C14 C15 1.388(5) .
C19 Cl5 1.756(5) .
C19 Cl4 1.758(5) .
C20 Cl6 1.693(7) .
C20 Cl7 1.758(7) .
